data_1536732
loop_
_publ_author_name
'Emmerling, F.'
'Petri, D.'
'Roehr, C.'

_publ_section_title
;
 Neue Arsenide mit As(-)Ketten und -Ringen: Ba As2 und A(I) Ba2 As5 (A(I)
 = K, Rb)
;
_journal_name_full 'Zeitschrift fuer Anorganische und Allgemeine Chemie'
_journal_page_first 2490
_journal_page_last 2501
_journal_volume 630
_journal_year 2004
_chemical_formula_sum 'As2 Ba'
_chemical_name_systematic 'Ba As2'
_space_group_IT_number 7
_symmetry_space_group_name_Hall 'P -2yc'
_symmetry_space_group_name_H-M 'P 1 c 1'
_cell_angle_alpha 90
_cell_angle_beta 127.747
_cell_angle_gamma 90
_cell_formula_units_Z 6
_cell_length_a 6.5503
_cell_length_b 12.532
_cell_length_c 8.038
_cell_volume 521.739
_citation_journal_id_ASTM ZAACAB
_cod_data_source_file Emmerling_ZAACAB_2004_1652.cif
_cod_data_source_block As2Ba1
_cod_original_cell_volume 521.7389
_cod_original_formula_sum 'As2 Ba1'
_cod_database_code 1536732

loop_
_symmetry_equiv_pos_as_xyz
x,y,z
x,-y,z+1/2

loop_
_atom_site_label
_atom_site_type_symbol
_atom_site_fract_x
_atom_site_fract_y
_atom_site_fract_z
_atom_site_occupancy
_atom_site_U_iso_or_equiv
As2 As-1 0.2045 0.1498 0.5365 1 0.0
Ba1 Ba+2 0.1063 0.42148 0.2499 1 0.0
As5 As-1 0.5284 0.6112 0.285 1 0.0
As4 As-1 0.3873 0.3449 0 1 0.0
Ba2 Ba+2 0.5572 0.08433 0.0494 1 0.0
As1 As-1 0.0003 0.0172 0.0039 1 0.0
As3 As-1 0.2582 0.1567 0.2539 1 0.0
As6 As-1 0.6756 0.4254 0.3432 1 0.0
Ba3 Ba+2 0.8283 0.22845 0.6776 1 0.0
